data_4085385
loop_
_publ_author_name
'Goldberg, Jonathan M.'
'Wong, Gene W.'
'Brastow, Kenzie E.'
'Kaminsky, Werner'
'Goldberg, Karen I.'
'Heinekey, D. Michael'

_publ_section_title
;
 The Importance of Steric Factors in Iridium Pincer Complexes
;
_journal_issue 4
_journal_name_full Organometallics
_journal_page_first 753
_journal_paper_doi 10.1021/om501166w
_journal_volume 34
_journal_year 2015
_chemical_formula_moiety 'C19 H32 Cl Ir O3 P2'
_chemical_formula_sum 'C19 H32 Cl Ir O3 P2'
_chemical_formula_weight 598.04
_chemical_name_common complex_6a
_chemical_name_systematic
;
 (iPr)4(POCOP)Ir(CO)(H)(Cl)
;
_space_group_IT_number 14
_symmetry_cell_setting monoclinic
_symmetry_Int_Tables_number 14
_symmetry_space_group_name_Hall '-P 2ybc'
_symmetry_space_group_name_H-M 'P 1 21/c 1'
_atom_sites_solution_hydrogens geom
_atom_sites_solution_primary direct
_atom_sites_solution_secondary difmap
_audit_conform_dict_location ftp://ftp.iucr.org/pub/cif_core.dic
_audit_conform_dict_name cif_core.dic
_audit_conform_dict_version 2.4
_audit_creation_date 2014-10-03T12:57:11-00:00
_audit_creation_method 'WinGX routine CIF_UPDATE'
_cell_angle_alpha 90
_cell_angle_beta 101.316(4)
_cell_angle_gamma 90
_cell_formula_units_Z 4
_cell_length_a 8.7214(7)
_cell_length_b 12.5800(11)
_cell_length_c 21.1323(18)
_cell_measurement_reflns_used 682
_cell_measurement_temperature 100(2)
_cell_measurement_theta_max 20
_cell_measurement_theta_min 3
_cell_volume 2273.5(3)
_computing_cell_refinement 'SAINT (Bruker, 2007)'
_computing_data_collection 'APEX2 (Bruker, 2007)'
_computing_data_reduction 'SAINT (Bruker, 2007)'
_computing_molecular_graphics 'ORTEP-3 for Windows (Farrugia, 1997)'
_computing_publication_material 'SHELXL-97 (Sheldrick, 1997)'
_computing_structure_refinement 'SHELXL-97 (Sheldrick, 2008)'
_computing_structure_solution 'SHELXS97 (Sheldrick, 1997)'
_diffrn_ambient_temperature 100(2)
_diffrn_measured_fraction_theta_full 0.972
_diffrn_measured_fraction_theta_max 0.971
_diffrn_measurement_device_type 'Bruker APEXII CCD area-detector'
_diffrn_measurement_method '\f and \w scans'
_diffrn_radiation_monochromator graphite
_diffrn_radiation_type MoK\a
_diffrn_radiation_wavelength 0.71073
_diffrn_reflns_av_R_equivalents 0.0853
_diffrn_reflns_av_unetI/netI 0.0584
_diffrn_reflns_limit_h_max 12
_diffrn_reflns_limit_h_min -12
_diffrn_reflns_limit_k_max 18
_diffrn_reflns_limit_k_min -18
_diffrn_reflns_limit_l_max 30
_diffrn_reflns_limit_l_min -30
_diffrn_reflns_number 63343
_diffrn_reflns_theta_full 25
_diffrn_reflns_theta_max 30.75
_diffrn_reflns_theta_min 2.89
_diffrn_source 'fine-focus sealed tube'
_exptl_absorpt_coefficient_mu 6.146
_exptl_absorpt_correction_T_max 0.5258
_exptl_absorpt_correction_T_min 0.4042
_exptl_absorpt_correction_type multi-scan
_exptl_absorpt_process_details '(SADABS; Bruker, 2007)'
_exptl_crystal_colour colorless
_exptl_crystal_density_diffrn 1.747
_exptl_crystal_density_method 'not measured'
_exptl_crystal_description piece
_exptl_crystal_F_000 1176
_exptl_crystal_size_max 0.18
_exptl_crystal_size_mid 0.15
_exptl_crystal_size_min 0.12
_refine_diff_density_max 1.958
_refine_diff_density_min -2.765
_refine_diff_density_rms 0.165
_refine_ls_extinction_coef 0.0037(3)
_refine_ls_extinction_expression Fc^*^=kFc[1+0.001xFc^2^\l^3^/sin(2\q)]^-1/4^
_refine_ls_extinction_method SHELXL
_refine_ls_goodness_of_fit_ref 1.039
_refine_ls_hydrogen_treatment mixed
_refine_ls_matrix_type full
_refine_ls_number_parameters 258
_refine_ls_number_reflns 6895
_refine_ls_number_restraints 9
_refine_ls_restrained_S_all 1.038
_refine_ls_R_factor_all 0.0846
_refine_ls_R_factor_gt 0.0471
_refine_ls_shift/su_max 0.001
_refine_ls_shift/su_mean 0
_refine_ls_structure_factor_coef Fsqd
_refine_ls_weighting_details 'calc w=1/[\s^2^(Fo^2^)+(0.0429P)^2^+4.4650P] where P=(Fo^2^+2Fc^2^)/3'
_refine_ls_weighting_scheme calc
_refine_ls_wR_factor_gt 0.0944
_refine_ls_wR_factor_ref 0.1079
_reflns_number_gt 4610
_reflns_number_total 6895
_reflns_threshold_expression >2\s(I)
_cod_data_source_file om501166w_si_002.cif
_cod_data_source_block complex_6a
_cod_depositor_comments 'Adding full bibliography for 4085383--4085390.cif.'
_cod_original_sg_symbol_H-M 'P 21/c'
_cod_database_code 4085385

loop_
_symmetry_equiv_pos_as_xyz
'x, y, z'
'-x, y+1/2, -z+1/2'
'-x, -y, -z'
'x, -y-1/2, z-1/2'

loop_
_atom_site_label
_atom_site_type_symbol
_atom_site_fract_x
_atom_site_fract_y
_atom_site_fract_z
_atom_site_U_iso_or_equiv
_atom_site_adp_type
_atom_site_occupancy
_atom_site_symmetry_multiplicity
_atom_site_calc_flag
_atom_site_refinement_flags
_atom_site_disorder_assembly
_atom_site_disorder_group
C1 C 0.2542(7) 0.2491(5) 0.3372(3) 0.0409(14) Uani 1 1 d . . .
C2 C 0.2261(7) 0.2746(5) 0.2724(3) 0.0439(15) Uani 1 1 d . . .
C3 C 0.3201(7) 0.2416(6) 0.2311(3) 0.0515(16) Uani 1 1 d . . .
H3 H 0.2976 0.2611 0.1868 0.062 Uiso 1 1 calc R . .
C4 C 0.4501(7) 0.1785(6) 0.2561(4) 0.0558(19) Uani 1 1 d . . .
H4 H 0.5181 0.1557 0.2288 0.067 Uiso 1 1 calc R . .
C5 C 0.4800(8) 0.1491(6) 0.3205(4) 0.061(2) Uani 1 1 d . . .
H5 H 0.5665 0.1047 0.3374 0.073 Uiso 1 1 calc R . .
C6 C 0.3820(8) 0.1853(5) 0.3596(4) 0.0509(16) Uani 1 1 d . . .
C7 C 0.1946(13) 0.0987(11) 0.5104(7) 0.049(2) Uani 0.5 1 d PD A 1
H7 H 0.1249 0.0561 0.4764 0.059 Uiso 0.5 1 calc PR A 1
C8 C 0.3258(15) 0.0268(12) 0.5472(9) 0.083(4) Uani 0.5 1 d PD A 1
H8A H 0.3546 0.0506 0.5921 0.125 Uiso 0.5 1 calc PR A 1
H8B H 0.4172 0.031 0.5267 0.125 Uiso 0.5 1 calc PR A 1
H8C H 0.2887 -0.0469 0.546 0.125 Uiso 0.5 1 calc PR A 1
C9 C 0.100(3) 0.145(2) 0.5562(14) 0.070(4) Uani 0.5 1 d PD A 1
H9A H 0.0533 0.0868 0.5771 0.105 Uiso 0.5 1 calc PR A 1
H9B H 0.0167 0.1897 0.5322 0.105 Uiso 0.5 1 calc PR A 1
H9C H 0.1679 0.1873 0.589 0.105 Uiso 0.5 1 calc PR A 1
C7B C 0.2742(14) 0.1031(9) 0.5169(7) 0.049(2) Uani 0.5 1 d PD A 2
H7B H 0.3675 0.0997 0.5529 0.059 Uiso 0.5 1 calc PR A 2
C8B C 0.2627(16) -0.0034(10) 0.4800(7) 0.083(4) Uani 0.5 1 d PD A 2
H8B1 H 0.23 -0.0595 0.5066 0.125 Uiso 0.5 1 calc PR A 2
H8B2 H 0.3651 -0.0213 0.4704 0.125 Uiso 0.5 1 calc PR A 2
H8B3 H 0.1859 0.0031 0.4396 0.125 Uiso 0.5 1 calc PR A 2
C9B C 0.132(3) 0.1193(19) 0.5460(14) 0.070(4) Uani 0.5 1 d PD A 2
H9B1 H 0.0401 0.1312 0.5115 0.105 Uiso 0.5 1 calc PR A 2
H9B2 H 0.1473 0.1812 0.5747 0.105 Uiso 0.5 1 calc PR A 2
H9B3 H 0.1144 0.056 0.5707 0.105 Uiso 0.5 1 calc PR A 2
C10 C 0.4374(10) 0.2890(7) 0.5261(4) 0.079(3) Uani 1 1 d . A .
H10 H 0.494 0.2368 0.5581 0.094 Uiso 1 1 calc R . .
C11 C 0.5515(11) 0.3370(10) 0.4966(5) 0.103(4) Uani 1 1 d . . .
H11A H 0.5 0.38 0.4598 0.155 Uiso 1 1 calc R . .
H11B H 0.6149 0.2817 0.4814 0.155 Uiso 1 1 calc R . .
H11C H 0.619 0.3826 0.5279 0.155 Uiso 1 1 calc R . .
C12 C 0.3633(10) 0.3689(6) 0.5642(4) 0.069(2) Uani 1 1 d . . .
H12A H 0.4445 0.4023 0.5967 0.103 Uiso 1 1 calc R . .
H12B H 0.2879 0.3328 0.5856 0.103 Uiso 1 1 calc R . .
H12C H 0.3094 0.4236 0.535 0.103 Uiso 1 1 calc R . .
C13 C -0.1991(6) 0.3623(5) 0.2642(3) 0.0440(15) Uani 1 1 d . A .
H13 H -0.2136 0.2836 0.2653 0.053 Uiso 1 1 calc R . .
C14 C -0.2428(8) 0.3946(6) 0.1946(3) 0.061(2) Uani 1 1 d . . .
H14A H -0.3512 0.3737 0.1774 0.091 Uiso 1 1 calc R . .
H14B H -0.1733 0.3593 0.17 0.091 Uiso 1 1 calc R . .
H14C H -0.2326 0.4718 0.1911 0.091 Uiso 1 1 calc R . .
C15 C -0.3089(7) 0.4106(5) 0.3056(3) 0.0507(16) Uani 1 1 d . . .
H15A H -0.3083 0.4882 0.3019 0.076 Uiso 1 1 calc R . .
H15B H -0.2727 0.3902 0.3508 0.076 Uiso 1 1 calc R . .
H15C H -0.4153 0.384 0.2904 0.076 Uiso 1 1 calc R . .
C16 C 0.0434(6) 0.5306(5) 0.2944(3) 0.0471(16) Uani 1 1 d D A .
H16 H -0.0229 0.5577 0.2536 0.056 Uiso 1 1 calc R . .
C17 C 0.2168(7) 0.5471(6) 0.2908(3) 0.0577(19) Uani 1 1 d D . .
H17A H 0.2379 0.6232 0.2877 0.087 Uiso 1 1 calc R . .
H17B H 0.2393 0.5105 0.2527 0.087 Uiso 1 1 calc R . .
H17C H 0.2834 0.518 0.3297 0.087 Uiso 1 1 calc R . .
C18 C 0.0039(7) 0.5920(5) 0.3503(3) 0.0495(16) Uani 1 1 d D . .
H18A H 0.0745 0.5707 0.3902 0.074 Uiso 1 1 calc R . .
H18B H -0.1044 0.5769 0.3538 0.074 Uiso 1 1 calc R . .
H18C H 0.0157 0.6683 0.3431 0.074 Uiso 1 1 calc R . .
C19 C -0.0164(8) 0.3619(6) 0.4515(3) 0.0483(16) Uani 1 1 d . . .
O1 O 0.4083(7) 0.1557(4) 0.4251(2) 0.0671(15) Uani 1 1 d . A .
O2 O 0.0947(5) 0.3354(4) 0.24749(19) 0.0478(11) Uani 1 1 d . A .
O3 O -0.0942(6) 0.3965(5) 0.4843(2) 0.0651(14) Uani 1 1 d . . .
P1 P 0.2965(3) 0.21293(14) 0.46899(9) 0.0563(5) Uani 1 1 d . . .
P2 P 0.00534(17) 0.38784(13) 0.30112(7) 0.0377(3) Uani 1 1 d . . .
Cl1 Cl -0.05891(18) 0.14890(13) 0.36902(7) 0.0461(4) Uani 1 1 d . . .
Ir1 Ir 0.11386(2) 0.305826(18) 0.396921(10) 0.03648(10) Uani 1 1 d . A .
H1 H 0.228(7) 0.400(5) 0.404(3) 0.044 Uiso 1 1 d . . .

loop_
_atom_site_aniso_label
_atom_site_aniso_U_11
_atom_site_aniso_U_22
_atom_site_aniso_U_33
_atom_site_aniso_U_23
_atom_site_aniso_U_13
_atom_site_aniso_U_12
C1 0.038(3) 0.037(3) 0.043(3) -0.002(3) -0.001(3) -0.007(3)
C2 0.030(3) 0.054(4) 0.045(3) -0.006(3) 0.000(3) -0.006(3)
C3 0.035(3) 0.071(5) 0.047(4) -0.010(3) 0.006(3) -0.004(3)
C4 0.032(3) 0.065(5) 0.071(5) -0.024(4) 0.011(3) -0.010(3)
C5 0.042(4) 0.050(4) 0.086(6) -0.019(4) 0.001(4) -0.001(3)
C6 0.049(4) 0.039(4) 0.060(4) -0.007(3) 0.000(3) -0.003(3)
C7 0.035(6) 0.054(5) 0.050(5) 0.009(4) -0.012(6) -0.017(6)
C8 0.044(6) 0.064(7) 0.126(11) 0.049(8) -0.023(6) 0.007(5)
C9 0.127(12) 0.033(11) 0.046(9) -0.005(8) 0.010(8) -0.014(7)
C7B 0.035(6) 0.054(5) 0.050(5) 0.009(4) -0.012(6) -0.017(6)
C8B 0.044(6) 0.064(7) 0.126(11) 0.049(8) -0.023(6) 0.007(5)
C9B 0.127(12) 0.033(11) 0.046(9) -0.005(8) 0.010(8) -0.014(7)
C10 0.063(5) 0.076(6) 0.077(6) -0.017(4) -0.036(5) 0.021(4)
C11 0.058(6) 0.150(10) 0.102(8) -0.050(7) 0.017(6) -0.007(6)
C12 0.085(6) 0.067(5) 0.049(4) -0.010(4) 0.003(4) -0.018(4)
C13 0.026(3) 0.042(3) 0.057(4) -0.007(3) -0.010(3) -0.001(2)
C14 0.043(4) 0.074(5) 0.054(4) 0.001(4) -0.017(3) 0.003(3)
C15 0.030(3) 0.054(4) 0.064(4) -0.005(3) 0.002(3) -0.005(3)
C16 0.031(3) 0.056(4) 0.048(4) 0.011(3) -0.008(3) -0.008(3)
C17 0.033(3) 0.075(5) 0.060(4) 0.025(4) -0.004(3) -0.018(3)
C18 0.036(3) 0.046(4) 0.062(4) 0.006(3) 0.000(3) -0.006(3)
C19 0.042(3) 0.054(4) 0.043(4) 0.001(3) -0.005(3) -0.020(3)
O1 0.087(4) 0.048(3) 0.055(3) 0.001(2) -0.012(3) 0.017(3)
O2 0.030(2) 0.077(3) 0.035(2) 0.000(2) 0.0003(18) 0.005(2)
O3 0.052(3) 0.091(4) 0.054(3) -0.015(3) 0.014(3) -0.013(3)
P1 0.0762(13) 0.0402(10) 0.0431(9) 0.0013(7) -0.0114(9) 0.0026(9)
P2 0.0262(7) 0.0503(9) 0.0334(7) 0.0010(7) -0.0023(6) -0.0043(6)
Cl1 0.0428(8) 0.0490(9) 0.0417(8) 0.0004(7) -0.0036(7) -0.0174(7)
Ir1 0.03266(13) 0.04095(15) 0.03246(13) -0.00051(10) -0.00191(8) -0.00919(10)

loop_
_atom_type_symbol
_atom_type_description
_atom_type_scat_dispersion_real
_atom_type_scat_dispersion_imag
_atom_type_scat_source
C C 0.0033 0.0016 'International Tables Vol C Tables 4.2.6.8 and 6.1.1.4'
H H 0 0 'International Tables Vol C Tables 4.2.6.8 and 6.1.1.4'
O O 0.0106 0.006 'International Tables Vol C Tables 4.2.6.8 and 6.1.1.4'
P P 0.1023 0.0942 'International Tables Vol C Tables 4.2.6.8 and 6.1.1.4'
Cl Cl 0.1484 0.1585 'International Tables Vol C Tables 4.2.6.8 and 6.1.1.4'
Ir Ir -1.4442 7.9887 'International Tables Vol C Tables 4.2.6.8 and 6.1.1.4'

loop_
_geom_angle_atom_site_label_1
_geom_angle_atom_site_label_2
_geom_angle_atom_site_label_3
_geom_angle
C2 C1 C6 116.8(6)
C2 C1 Ir1 121.2(5)
C6 C1 Ir1 122.0(5)
C3 C2 C1 123.2(6)
C3 C2 O2 118.3(6)
C1 C2 O2 118.4(6)
C2 C3 C4 118.1(7)
C2 C3 H3 121
C4 C3 H3 121
C5 C4 C3 120.4(7)
C5 C4 H4 119.8
C3 C4 H4 119.8
C6 C5 C4 118.8(7)
C6 C5 H5 120.6
C4 C5 H5 120.6
C5 C6 C1 122.7(7)
C5 C6 O1 120.1(6)
C1 C6 O1 117.2(6)
C9 C7 C8 110.3(5)
C9 C7 P1 110.8(15)
C8 C7 P1 107.2(9)
C9 C7 H7 109.5
C8 C7 H7 109.5
P1 C7 H7 109.5
C9B C7B C8B 110.3(5)
C9B C7B P1 109.0(13)
C8B C7B P1 113.5(10)
C9B C7B H7B 108
C8B C7B H7B 108
P1 C7B H7B 108
C7B C8B H8B1 109.5
C7B C8B H8B2 109.5
H8B1 C8B H8B2 109.5
C7B C8B H8B3 109.5
H8B1 C8B H8B3 109.5
H8B2 C8B H8B3 109.5
C7B C9B H9B1 109.5
C7B C9B H9B2 109.5
H9B1 C9B H9B2 109.5
C7B C9B H9B3 109.5
H9B1 C9B H9B3 109.5
H9B2 C9B H9B3 109.5
C11 C10 C12 111.4(8)
C11 C10 P1 112.1(7)
C12 C10 P1 113.6(6)
C11 C10 H10 106.4
C12 C10 H10 106.4
P1 C10 H10 106.4
C10 C11 H11A 109.5
C10 C11 H11B 109.5
H11A C11 H11B 109.5
C10 C11 H11C 109.5
H11A C11 H11C 109.5
H11B C11 H11C 109.5
C10 C12 H12A 109.5
C10 C12 H12B 109.5
H12A C12 H12B 109.5
C10 C12 H12C 109.5
H12A C12 H12C 109.5
H12B C12 H12C 109.5
C14 C13 C15 112.5(5)
C14 C13 P2 114.2(5)
C15 C13 P2 110.5(4)
C14 C13 H13 106.3
C15 C13 H13 106.3
P2 C13 H13 106.3
C13 C14 H14A 109.5
C13 C14 H14B 109.5
H14A C14 H14B 109.5
C13 C14 H14C 109.5
H14A C14 H14C 109.5
H14B C14 H14C 109.5
C13 C15 H15A 109.5
C13 C15 H15B 109.5
H15A C15 H15B 109.5
C13 C15 H15C 109.5
H15A C15 H15C 109.5
H15B C15 H15C 109.5
C18 C16 C17 110.3(5)
C18 C16 P2 111.6(4)
C17 C16 P2 109.2(5)
C18 C16 H16 108.5
C17 C16 H16 108.5
P2 C16 H16 108.5
C16 C17 H17A 109.5
C16 C17 H17B 109.5
H17A C17 H17B 109.5
C16 C17 H17C 109.5
H17A C17 H17C 109.5
H17B C17 H17C 109.5
C16 C18 H18A 109.5
C16 C18 H18B 109.5
H18A C18 H18B 109.5
C16 C18 H18C 109.5
H18A C18 H18C 109.5
H18B C18 H18C 109.5
O3 C19 Ir1 179.4(6)
C6 O1 P1 116.1(4)
C2 O2 P2 115.3(4)
O1 P1 C7B 97.3(5)
O1 P1 C10 102.0(4)
C7B P1 C10 99.8(5)
O1 P1 C7 107.4(5)
C7B P1 C7 19.8(4)
C10 P1 C7 113.1(5)
O1 P1 Ir1 105.13(19)
C7B P1 Ir1 130.2(4)
C10 P1 Ir1 117.6(3)
C7 P1 Ir1 110.4(3)
O2 P2 C13 101.0(3)
O2 P2 C16 102.9(3)
C13 P2 C16 108.3(3)
O2 P2 Ir1 105.00(16)
C13 P2 Ir1 119.6(2)
C16 P2 Ir1 117.16(19)
C19 Ir1 C1 178.6(3)
C19 Ir1 P1 101.8(2)
C1 Ir1 P1 79.12(18)
C19 Ir1 P2 100.1(2)
C1 Ir1 P2 78.85(17)
P1 Ir1 P2 157.35(7)
C19 Ir1 Cl1 91.84(18)
C1 Ir1 Cl1 89.15(16)
P1 Ir1 Cl1 93.59(6)
P2 Ir1 Cl1 91.25(5)
C19 Ir1 H1 96(2)
C1 Ir1 H1 83(2)
P1 Ir1 H1 89(2)
P2 Ir1 H1 84(2)
Cl1 Ir1 H1 171(2)

loop_
_geom_bond_atom_site_label_1
_geom_bond_atom_site_label_2
_geom_bond_distance
C1 C2 1.379(9)
C1 C6 1.380(9)
C1 Ir1 2.052(6)
C2 C3 1.375(9)
C2 O2 1.392(7)
C3 C4 1.400(10)
C3 H3 0.95
C4 C5 1.384(11)
C4 H4 0.95
C5 C6 1.378(10)
C5 H5 0.95
C6 O1 1.409(9)
C7 C9 1.506(8)
C7 C8 1.543(7)
C7 P1 1.981(14)
C7 H7 1
C8 H8A 0.98
C8 H8B 0.98
C8 H8C 0.98
C9 H9A 0.98
C9 H9B 0.98
C9 H9C 0.98
C7B C9B 1.506(8)
C7B C8B 1.543(7)
C7B P1 1.745(13)
C7B H7B 1
C8B H8B1 0.98
C8B H8B2 0.98
C8B H8B3 0.98
C9B H9B1 0.98
C9B H9B2 0.98
C9B H9B3 0.98
C10 C11 1.410(14)
C10 C12 1.511(12)
C10 P1 1.817(8)
C10 H10 1
C11 H11A 0.98
C11 H11B 0.98
C11 H11C 0.98
C12 H12A 0.98
C12 H12B 0.98
C12 H12C 0.98
C13 C14 1.500(9)
C13 C15 1.543(9)
C13 P2 1.829(5)
C13 H13 1
C14 H14A 0.98
C14 H14B 0.98
C14 H14C 0.98
C15 H15A 0.98
C15 H15B 0.98
C15 H15C 0.98
C16 C18 1.506(8)
C16 C17 1.543(7)
C16 P2 1.836(6)
C16 H16 1
C17 H17A 0.98
C17 H17B 0.98
C17 H17C 0.98
C18 H18A 0.98
C18 H18B 0.98
C18 H18C 0.98
C19 O3 1.147(8)
C19 Ir1 1.907(8)
O1 P1 1.637(6)
O2 P2 1.635(5)
P1 Ir1 2.2959(18)
P2 Ir1 2.3036(15)
Cl1 Ir1 2.4833(14)
Ir1 H1 1.53(6)
